data_4338518
loop_
_publ_author_name
'Joslin, Evan E.'
'Quillian, Brandon'
'Gunnoe, T. Brent'
'Cundari, Thomas R.'
'Sabat, Michal'
'Myers, William H.'

_publ_section_title
;
 C-H Activation of Pyrazolyl Ligands by Ru(II).
;
_journal_issue 12
_journal_name_full 'Inorganic chemistry'
_journal_page_first 6270
_journal_page_last 6279
_journal_paper_doi 10.1021/ic500811n
_journal_volume 53
_journal_year 2014
_chemical_formula_sum 'C61 H46 B Cl F24 N9 O5 P Ru'
_chemical_formula_weight 1619.37
_chemical_name_systematic
; 
 ? 
;
_space_group_IT_number 14
_symmetry_cell_setting monoclinic
_symmetry_space_group_name_Hall '-P 2ybc'
_symmetry_space_group_name_H-M 'P 1 21/c 1'
_atom_sites_solution_hydrogens geom
_atom_sites_solution_primary direct
_atom_sites_solution_secondary difmap
_audit_creation_method SHELXL-97
_cell_angle_alpha 90.00
_cell_angle_beta 99.818(1)
_cell_angle_gamma 90.00
_cell_formula_units_Z 4
_cell_length_a 11.5204(2)
_cell_length_b 35.9819(7)
_cell_length_c 16.6646(3)
_cell_measurement_reflns_used 7880
_cell_measurement_temperature 153(2)
_cell_measurement_theta_max 21.71
_cell_measurement_theta_min 2.26
_cell_volume 6806.7(2)
_computing_cell_refinement 'Bruker SAINT'
_computing_data_collection 'Bruker APEX2'
_computing_data_reduction 'Bruker SAINT'
_computing_molecular_graphics 'Bruker SHELXTL'
_computing_publication_material 'Bruker SHELXTL'
_computing_structure_refinement 'SHELXL-97 (Sheldrick, 2008)'
_computing_structure_solution 'SHELXS-97 (Sheldrick, 2008)'
_diffrn_ambient_temperature 153(2)
_diffrn_measured_fraction_theta_full 0.996
_diffrn_measured_fraction_theta_max 0.996
_diffrn_measurement_device_type 'Bruker APEX-II CCD'
_diffrn_measurement_method '\f and \w scans'
_diffrn_radiation_monochromator graphite
_diffrn_radiation_source 'fine-focus sealed tube'
_diffrn_radiation_type MoK\a
_diffrn_radiation_wavelength 0.71073
_diffrn_reflns_av_R_equivalents 0.0460
_diffrn_reflns_av_sigmaI/netI 0.0346
_diffrn_reflns_limit_h_max 12
_diffrn_reflns_limit_h_min -12
_diffrn_reflns_limit_k_max 37
_diffrn_reflns_limit_k_min -37
_diffrn_reflns_limit_l_max 17
_diffrn_reflns_limit_l_min -15
_diffrn_reflns_number 38272
_diffrn_reflns_theta_full 21.76
_diffrn_reflns_theta_max 21.76
_diffrn_reflns_theta_min 1.13
_exptl_absorpt_coefficient_mu 0.414
_exptl_absorpt_correction_T_max 0.9520
_exptl_absorpt_correction_T_min 0.8389
_exptl_absorpt_correction_type none
_exptl_absorpt_process_details 'Bruker SADABS'
_exptl_crystal_colour colourless
_exptl_crystal_density_diffrn 1.580
_exptl_crystal_density_meas 0
_exptl_crystal_density_method 'not measured'
_exptl_crystal_description needle
_exptl_crystal_F_000 3248
_exptl_crystal_size_max 0.44
_exptl_crystal_size_mid 0.16
_exptl_crystal_size_min 0.12
_refine_diff_density_max 1.204
_refine_diff_density_min -0.860
_refine_diff_density_rms 0.090
_refine_ls_extinction_coef 0
_refine_ls_extinction_method none
_refine_ls_goodness_of_fit_ref 1.415
_refine_ls_hydrogen_treatment mixed
_refine_ls_matrix_type full
_refine_ls_number_parameters 930
_refine_ls_number_reflns 8046
_refine_ls_number_restraints 0
_refine_ls_restrained_S_all 1.415
_refine_ls_R_factor_all 0.0751
_refine_ls_R_factor_gt 0.0583
_refine_ls_shift/su_max 0.001
_refine_ls_shift/su_mean 0.000
_refine_ls_structure_factor_coef Fsqd
_refine_ls_weighting_details 'calc w=1/[\s^2^(Fo^2^)+(0.1000P)^2^+0.0000P] where P=(Fo^2^+2Fc^2^)/3'
_refine_ls_weighting_scheme calc
_refine_ls_wR_factor_gt 0.1721
_refine_ls_wR_factor_ref 0.1861
_reflns_number_gt 6392
_reflns_number_total 8046
_reflns_threshold_expression >2sigma(I)
_cod_data_source_file ic500811n_si_001.cif
_cod_data_source_block C61H46BClF24N9O5PRu
_cod_depositor_comments
;
The following automatic conversions were performed:

'_symmetry_cell_setting' value 'Monoclinic' changed to 'monoclinic'
according to
/usr/data/users/saulius/crontab/automatic-downloads/rss-feeds/ACS/lib/dictionaries/cif_core.dic
dictionary named 'cif_core.dic' version 2.4.2 from 2011-04-26.

Automatic conversion script
Id: cif_fix_values 2281 2013-09-26 08:29:07Z andrius 

 Adding full bibliography for 4338517--4338518.cif.
;
_cod_original_sg_symbol_H-M P2(1)/c
_cod_database_code 4338518

loop_
_symmetry_equiv_pos_as_xyz
'x, y, z'
'-x, y+1/2, -z+1/2'
'-x, -y, -z'
'x, -y-1/2, z-1/2'

loop_
_atom_site_label
_atom_site_type_symbol
_atom_site_fract_x
_atom_site_fract_y
_atom_site_fract_z
_atom_site_U_iso_or_equiv
_atom_site_adp_type
_atom_site_occupancy
_atom_site_symmetry_multiplicity
_atom_site_calc_flag
_atom_site_refinement_flags
Ru Ru 0.65894(4) 0.923929(12) 0.50853(3) 0.0270(2) Uani 1 1 d .
Cl1 Cl 0.70307(13) 0.98265(4) 0.57465(10) 0.0372(4) Uani 1 1 d .
P1 P 0.83289(13) 0.92419(4) 0.47010(10) 0.0291(4) Uani 1 1 d .
F1 F 1.0444(4) 0.92444(12) -0.2286(3) 0.0692(13) Uani 1 1 d .
F2 F 1.2041(4) 0.93400(15) -0.1524(4) 0.0989(18) Uani 1 1 d .
F3 F 1.1960(8) 0.89419(17) -0.2447(5) 0.176(4) Uani 1 1 d .
F4 F 1.2165(6) 0.76816(14) -0.1455(4) 0.110(2) Uani 1 1 d .
F5 F 1.2779(5) 0.77383(14) -0.0202(4) 0.116(2) Uani 1 1 d .
F6 F 1.1104(5) 0.75191(12) -0.0605(4) 0.0962(18) Uani 1 1 d .
F7 F 0.7262(4) 0.94818(11) 0.2460(3) 0.0672(12) Uani 1 1 d .
F8 F 0.8008(4) 1.00250(11) 0.2581(3) 0.0656(12) Uani 1 1 d .
F9 F 0.6773(4) 0.98820(13) 0.1522(3) 0.0707(13) Uani 1 1 d .
F10 F 1.1612(5) 1.0054(2) 0.0399(4) 0.149(3) Uani 1 1 d .
F11 F 1.1590(6) 1.02507(19) 0.1533(7) 0.202(5) Uani 1 1 d .
F12 F 1.2515(4) 0.97915(15) 0.1365(4) 0.117(2) Uani 1 1 d .
F13 F 0.5589(6) 0.77227(13) -0.0239(4) 0.114(2) Uani 1 1 d .
F14 F 0.4797(6) 0.78793(18) -0.1352(5) 0.147(3) Uani 1 1 d .
F15 F 0.6489(6) 0.76745(16) -0.1221(6) 0.182(5) Uani 1 1 d .
F16 F 0.4712(10) 0.9206(2) -0.1785(6) 0.208(5) Uani 1 1 d .
F17 F 0.4633(10) 0.9337(3) -0.0709(6) 0.190(4) Uani 1 1 d .
F18 F 0.5937(5) 0.9535(2) -0.1193(8) 0.260(7) Uani 1 1 d .
F19 F 1.2873(3) 0.85051(10) 0.2672(3) 0.0591(11) Uani 1 1 d .
F20 F 1.2835(3) 0.79164(11) 0.2511(3) 0.0640(12) Uani 1 1 d .
F21 F 1.2388(3) 0.81494(12) 0.3594(3) 0.0638(12) Uani 1 1 d .
F22 F 0.8380(5) 0.75416(14) 0.3000(5) 0.127(3) Uani 1 1 d .
F23 F 0.7855(6) 0.80429(16) 0.3353(5) 0.133(3) Uani 1 1 d .
F24 F 0.7089(5) 0.7831(3) 0.2259(4) 0.175(4) Uani 1 1 d .
O1 O 0.8459(3) 0.89636(11) 0.3977(3) 0.0385(11) Uani 1 1 d .
O2 O 0.9410(3) 0.91198(13) 0.5384(3) 0.0487(12) Uani 1 1 d .
O3 O 0.8792(4) 0.96222(10) 0.4379(3) 0.0407(11) Uani 1 1 d .
O4 O 0.4960(10) 0.8407(3) 0.1339(8) 0.178(4) Uani 1 1 d .
O5 O 0.8308(6) 0.7964(3) 0.6260(6) 0.138(3) Uani 1 1 d .
N1 N 0.5830(4) 0.95021(13) 0.4056(3) 0.0309(11) Uani 1 1 d .
N2 N 0.6087(4) 0.87332(12) 0.4614(3) 0.0278(11) Uani 1 1 d .
N3 N 0.5541(4) 0.84955(12) 0.5080(3) 0.0300(12) Uani 1 1 d .
N4 N 0.7167(4) 0.89721(13) 0.6163(3) 0.0317(12) Uani 1 1 d .
N5 N 0.6528(4) 0.86832(13) 0.6411(3) 0.0339(12) Uani 1 1 d .
N6 N 0.4933(4) 0.92196(12) 0.5505(3) 0.0295(12) Uani 1 1 d .
N7 N 0.4610(4) 0.89069(13) 0.5888(3) 0.0306(12) Uani 1 1 d .
N8 N 0.4950(4) 0.82639(14) 0.6261(3) 0.0385(13) Uani 1 1 d .
N9 N 0.3744(5) 0.82078(16) 0.6169(4) 0.0575(17) Uani 1 1 d .
C1 C 0.9622(5) 0.89452(18) 0.3738(5) 0.0468(18) Uani 1 1 d .
H1A H 0.9552 0.9005 0.3151 0.056 Uiso 1 1 calc R
H1B H 0.9940 0.8690 0.3825 0.056 Uiso 1 1 calc R
C2 C 1.0555(5) 0.9125(2) 0.5138(5) 0.058(2) Uani 1 1 d .
H2A H 1.0933 0.8879 0.5247 0.070 Uiso 1 1 calc R
H2B H 1.1060 0.9312 0.5464 0.070 Uiso 1 1 calc R
C3 C 0.9936(6) 0.96055(17) 0.4110(4) 0.0432(17) Uani 1 1 d .
H3A H 1.0480 0.9787 0.4424 0.052 Uiso 1 1 calc R
H3B H 0.9839 0.9674 0.3527 0.052 Uiso 1 1 calc R
C4 C 1.0458(5) 0.92172(16) 0.4232(4) 0.0371(16) Uani 1 1 d .
C5 C 1.1702(6) 0.92016(19) 0.4004(5) 0.0476(18) Uani 1 1 d .
H5A H 1.2229 0.9365 0.4382 0.057 Uiso 1 1 calc R
H5B H 1.2004 0.8945 0.4091 0.057 Uiso 1 1 calc R
C6 C 1.1776(6) 0.9315(2) 0.3145(4) 0.0515(19) Uani 1 1 d .
H6A H 1.1223 0.9166 0.2763 0.077 Uiso 1 1 calc R
H6B H 1.2579 0.9274 0.3042 0.077 Uiso 1 1 calc R
H6C H 1.1574 0.9579 0.3069 0.077 Uiso 1 1 calc R
C7 C 0.5344(5) 0.96504(16) 0.3501(4) 0.0322(15) Uani 1 1 d .
C8 C 0.4711(5) 0.98501(17) 0.2803(4) 0.0413(16) Uani 1 1 d .
H8A H 0.4031 0.9978 0.2959 0.062 Uiso 1 1 calc R
H8B H 0.4438 0.9674 0.2362 0.062 Uiso 1 1 calc R
H8C H 0.5236 1.0033 0.2617 0.062 Uiso 1 1 calc R
C9 C 0.5094(5) 0.81915(17) 0.4630(4) 0.0392(16) Uani 1 1 d .
H9 H 0.4671 0.7990 0.4810 0.047 Uiso 1 1 calc R
C10 C 0.5377(5) 0.82364(17) 0.3879(5) 0.0440(17) Uani 1 1 d .
H10 H 0.5198 0.8071 0.3430 0.053 Uiso 1 1 calc R
C11 C 0.5985(5) 0.85738(17) 0.3893(4) 0.0378(15) Uani 1 1 d .
H11 H 0.6284 0.8675 0.3442 0.045 Uiso 1 1 calc R
C12 C 0.6907(6) 0.8612(2) 0.7211(4) 0.0496(18) Uani 1 1 d .
H12 H 0.6574 0.8437 0.7533 0.060 Uiso 1 1 calc R
C13 C 0.7843(6) 0.8834(2) 0.7471(4) 0.0549(19) Uani 1 1 d .
H13 H 0.8311 0.8840 0.7999 0.066 Uiso 1 1 calc R
C14 C 0.7977(5) 0.90552(18) 0.6797(4) 0.0387(16) Uani 1 1 d .
H14 H 0.8570 0.9239 0.6797 0.046 Uiso 1 1 calc R
C15 C 0.3759(5) 0.89962(19) 0.6337(4) 0.0393(16) Uani 1 1 d .
H15 H 0.3414 0.8834 0.6680 0.047 Uiso 1 1 calc R
C16 C 0.3503(5) 0.93602(18) 0.6198(4) 0.0430(17) Uani 1 1 d .
H16 H 0.2932 0.9502 0.6413 0.052 Uiso 1 1 calc R
C17 C 0.4238(5) 0.94844(17) 0.5681(4) 0.0350(15) Uani 1 1 d .
H17 H 0.4239 0.9731 0.5479 0.042 Uiso 1 1 calc R
C18 C 0.5391(5) 0.85878(16) 0.5907(4) 0.0348(15) Uani 1 1 d .
C19 C 0.3675(7) 0.7855(2) 0.6352(5) 0.064(2) Uani 1 1 d .
H19 H 0.2948 0.7732 0.6361 0.077 Uiso 1 1 calc R
C20 C 0.4754(6) 0.7677(2) 0.6531(5) 0.062(2) Uani 1 1 d .
H20 H 0.4898 0.7424 0.6677 0.075 Uiso 1 1 calc R
C21 C 0.5555(6) 0.79427(18) 0.6451(5) 0.0486(18) Uani 1 1 d .
H21 H 0.6384 0.7911 0.6515 0.058 Uiso 1 1 calc R
C22 C 0.3827(11) 0.8545(5) 0.0740(8) 0.140(6) Uani 1 1 d .
H22 H 0.3361 0.8405 0.0320 0.168 Uiso 1 1 calc R
C23 C 0.3650(12) 0.8913(5) 0.0950(14) 0.187(9) Uani 1 1 d .
H23 H 0.2986 0.9068 0.0783 0.224 Uiso 1 1 calc R
C24 C 0.4792(15) 0.9001(3) 0.1513(12) 0.175(8) Uani 1 1 d .
H24 H 0.4951 0.9227 0.1804 0.209 Uiso 1 1 calc R
C25 C 0.5532(10) 0.8722(4) 0.1546(8) 0.122(5) Uani 1 1 d .
H25 H 0.6363 0.8742 0.1696 0.146 Uiso 1 1 calc R
C26 C 0.8434(13) 0.7948(6) 0.5451(8) 0.183(8) Uani 1 1 d .
H26 H 0.7832 0.7876 0.5015 0.220 Uiso 1 1 calc R
C27 C 0.948(2) 0.8045(7) 0.5373(13) 0.250(12) Uani 1 1 d .
H27 H 0.9776 0.8084 0.4880 0.300 Uiso 1 1 calc R
C28 C 1.0158(14) 0.8082(9) 0.6234(13) 0.306(18) Uani 1 1 d .
H28 H 1.0975 0.8135 0.6379 0.367 Uiso 1 1 calc R
C29 C 0.9449(9) 0.8032(4) 0.6733(9) 0.141(5) Uani 1 1 d .
H29 H 0.9641 0.8037 0.7310 0.169 Uiso 1 1 calc R
C111 C 1.0145(5) 0.86154(15) -0.0185(4) 0.0318(15) Uani 1 1 d .
C112 C 1.0396(5) 0.88614(17) -0.0778(4) 0.0337(15) Uani 1 1 d .
H112 H 1.0065 0.9104 -0.0798 0.040 Uiso 1 1 calc R
C113 C 1.1108(5) 0.87682(18) -0.1340(4) 0.0395(16) Uani 1 1 d .
C114 C 1.1584(5) 0.84150(19) -0.1341(4) 0.0422(17) Uani 1 1 d .
H114 H 1.2072 0.8349 -0.1724 0.051 Uiso 1 1 calc R
C115 C 1.1338(5) 0.81625(17) -0.0781(4) 0.0405(17) Uani 1 1 d .
C116 C 1.0651(5) 0.82600(16) -0.0214(4) 0.0369(16) Uani 1 1 d .
H116 H 1.0513 0.8080 0.0176 0.044 Uiso 1 1 calc R
C117 C 1.1364(6) 0.9053(2) -0.1922(5) 0.057(2) Uani 1 1 d .
C118 C 1.1837(7) 0.7783(2) -0.0765(6) 0.060(2) Uani 1 1 d .
C121 C 0.9430(5) 0.91389(15) 0.0829(4) 0.0289(14) Uani 1 1 d .
C122 C 0.8574(5) 0.92773(16) 0.1257(4) 0.0333(15) Uani 1 1 d .
H122 H 0.7904 0.9128 0.1294 0.040 Uiso 1 1 calc R
C123 C 0.8670(5) 0.96198(17) 0.1625(4) 0.0369(15) Uani 1 1 d .
C124 C 0.9623(5) 0.98508(17) 0.1588(4) 0.0379(16) Uani 1 1 d .
H124 H 0.9679 1.0090 0.1831 0.045 Uiso 1 1 calc R
C125 C 1.0482(5) 0.97181(16) 0.1186(4) 0.0358(15) Uani 1 1 d .
C126 C 1.0393(5) 0.93704(16) 0.0806(4) 0.0300(14) Uani 1 1 d .
H126 H 1.1001 0.9290 0.0527 0.036 Uiso 1 1 calc R
C127 C 0.7679(6) 0.97516(19) 0.2043(4) 0.0456(18) Uani 1 1 d .
C128 C 1.1520(6) 0.99537(18) 0.1128(4) 0.0424(17) Uani 1 1 d .
C131 C 0.7933(5) 0.86603(16) -0.0068(4) 0.0305(14) Uani 1 1 d .
C132 C 0.7442(5) 0.83116(17) -0.0264(4) 0.0362(15) Uani 1 1 d .
H132 H 0.7889 0.8097 -0.0081 0.043 Uiso 1 1 calc R
C133 C 0.6322(6) 0.82660(19) -0.0720(4) 0.0439(18) Uani 1 1 d .
C134 C 0.5652(6) 0.8571(2) -0.1011(4) 0.0511(19) Uani 1 1 d .
H134 H 0.4882 0.8539 -0.1314 0.061 Uiso 1 1 calc R
C135 C 0.6114(5) 0.8921(2) -0.0855(4) 0.0459(18) Uani 1 1 d .
C136 C 0.7225(5) 0.89666(18) -0.0396(4) 0.0370(15) Uani 1 1 d .
H136 H 0.7526 0.9211 -0.0297 0.044 Uiso 1 1 calc R
C137 C 0.5861(7) 0.7883(2) -0.0875(6) 0.066(2) Uani 1 1 d .
C138 C 0.5435(6) 0.9251(3) -0.1168(7) 0.074(3) Uani 1 1 d .
C141 C 0.9542(5) 0.84481(15) 0.1261(4) 0.0293(14) Uani 1 1 d .
C142 C 1.0698(5) 0.84220(15) 0.1679(4) 0.0321(15) Uani 1 1 d .
H142 H 1.1301 0.8549 0.1464 0.038 Uiso 1 1 calc R
C143 C 1.1003(5) 0.82232(16) 0.2379(4) 0.0347(15) Uani 1 1 d .
C144 C 1.0151(5) 0.80379(16) 0.2725(4) 0.0358(15) Uani 1 1 d .
H144 H 1.0358 0.7898 0.3212 0.043 Uiso 1 1 calc R
C145 C 0.9003(5) 0.80638(16) 0.2343(4) 0.0373(16) Uani 1 1 d .
C146 C 0.8691(5) 0.82635(15) 0.1620(4) 0.0333(15) Uani 1 1 d .
H146 H 0.7887 0.8275 0.1368 0.040 Uiso 1 1 calc R
C147 C 1.2259(6) 0.81995(18) 0.2787(5) 0.0463(17) Uani 1 1 d .
C148 C 0.8078(6) 0.78801(19) 0.2724(5) 0.0470(18) Uani 1 1 d .
B1 B 0.9257(5) 0.87190(18) 0.0454(4) 0.0289(16) Uani 1 1 d .

loop_
_atom_site_aniso_label
_atom_site_aniso_U_11
_atom_site_aniso_U_22
_atom_site_aniso_U_33
_atom_site_aniso_U_23
_atom_site_aniso_U_13
_atom_site_aniso_U_12
Ru 0.0249(3) 0.0293(3) 0.0265(3) -0.0007(2) 0.0038(2) 0.0017(2)
Cl1 0.0380(9) 0.0327(8) 0.0409(10) -0.0074(7) 0.0071(7) -0.0010(7)
P1 0.0271(9) 0.0307(9) 0.0291(10) 0.0007(7) 0.0038(7) 0.0005(6)
F1 0.058(3) 0.093(3) 0.054(3) 0.025(2) 0.003(2) -0.020(2)
F2 0.068(3) 0.102(4) 0.116(5) 0.041(3) -0.012(3) -0.034(3)
F3 0.272(9) 0.112(5) 0.204(8) 0.075(5) 0.211(8) 0.075(5)
F4 0.164(5) 0.072(3) 0.119(5) -0.017(3) 0.091(4) 0.025(3)
F5 0.104(4) 0.063(3) 0.162(6) -0.021(3) -0.028(4) 0.040(3)
F6 0.105(4) 0.047(3) 0.150(5) -0.023(3) 0.060(4) -0.006(3)
F7 0.078(3) 0.061(3) 0.075(3) 0.005(2) 0.048(3) 0.005(2)
F8 0.078(3) 0.063(3) 0.063(3) -0.018(2) 0.031(2) 0.009(2)
F9 0.055(3) 0.098(3) 0.061(3) 0.008(3) 0.017(2) 0.035(2)
F10 0.103(4) 0.224(8) 0.099(5) 0.092(5) -0.044(4) -0.115(5)
F11 0.142(6) 0.130(5) 0.379(14) -0.160(7) 0.175(8) -0.105(5)
F12 0.038(3) 0.110(4) 0.188(7) 0.069(4) -0.018(3) -0.024(3)
F13 0.180(6) 0.065(3) 0.110(5) -0.018(3) 0.061(5) -0.054(4)
F14 0.116(5) 0.117(5) 0.183(8) -0.013(5) -0.046(5) -0.061(4)
F15 0.159(6) 0.102(4) 0.331(11) -0.142(6) 0.178(8) -0.074(4)
F16 0.253(10) 0.165(7) 0.148(8) -0.027(6) -0.130(8) 0.109(7)
F17 0.226(10) 0.184(8) 0.173(9) 0.072(7) 0.067(8) 0.131(7)
F18 0.043(3) 0.166(7) 0.532(19) 0.235(10) -0.059(6) -0.010(4)
F19 0.039(2) 0.053(2) 0.079(3) 0.023(2) -0.008(2) -0.0115(19)
F20 0.042(2) 0.056(2) 0.093(4) 0.005(2) 0.008(2) 0.0161(19)
F21 0.050(2) 0.086(3) 0.049(3) 0.020(2) -0.010(2) -0.006(2)
F22 0.120(5) 0.074(3) 0.217(7) 0.061(4) 0.114(5) 0.015(3)
F23 0.155(6) 0.115(4) 0.168(7) -0.051(4) 0.136(6) -0.057(4)
F24 0.071(4) 0.325(11) 0.119(6) 0.122(6) -0.013(4) -0.099(5)
O1 0.032(2) 0.044(2) 0.043(3) -0.014(2) 0.016(2) -0.0062(19)
O2 0.029(2) 0.079(3) 0.039(3) 0.011(2) 0.009(2) 0.007(2)
O3 0.042(3) 0.031(2) 0.055(3) -0.005(2) 0.023(2) -0.0026(19)
O4 0.144(9) 0.176(10) 0.221(13) -0.045(9) 0.048(9) 0.048(8)
O5 0.066(5) 0.224(10) 0.129(8) 0.006(7) 0.033(5) -0.034(5)
N1 0.029(3) 0.033(3) 0.031(3) 0.004(3) 0.004(2) 0.003(2)
N2 0.023(2) 0.034(3) 0.025(3) 0.002(2) 0.001(2) 0.001(2)
N3 0.026(3) 0.030(3) 0.033(3) -0.002(2) 0.005(2) 0.001(2)
N4 0.025(3) 0.040(3) 0.029(3) 0.002(2) 0.002(2) 0.000(2)
N5 0.026(3) 0.041(3) 0.033(3) 0.003(2) 0.002(2) -0.004(2)
N6 0.027(3) 0.033(3) 0.027(3) -0.001(2) 0.002(2) 0.004(2)
N7 0.024(3) 0.036(3) 0.033(3) 0.001(2) 0.008(2) 0.000(2)
N8 0.027(3) 0.042(3) 0.047(4) 0.008(3) 0.009(2) -0.008(2)
N9 0.038(4) 0.054(4) 0.083(5) 0.000(3) 0.018(3) -0.009(3)
C1 0.044(4) 0.046(4) 0.056(5) -0.017(3) 0.022(4) -0.006(3)
C2 0.025(4) 0.102(6) 0.047(5) 0.021(4) 0.007(3) 0.003(4)
C3 0.042(4) 0.039(4) 0.053(5) -0.008(3) 0.019(3) -0.005(3)
C4 0.031(4) 0.042(4) 0.041(4) -0.002(3) 0.012(3) -0.001(3)
C5 0.037(4) 0.055(4) 0.053(5) 0.002(4) 0.017(3) -0.001(3)
C6 0.046(4) 0.064(4) 0.051(5) -0.004(4) 0.025(4) -0.008(3)
C7 0.030(3) 0.030(3) 0.038(4) -0.005(3) 0.012(3) -0.001(3)
C8 0.044(4) 0.047(4) 0.032(4) 0.008(3) 0.001(3) 0.015(3)
C9 0.034(4) 0.035(4) 0.049(5) 0.000(3) 0.008(3) 0.002(3)
C10 0.035(4) 0.040(4) 0.055(5) -0.013(3) 0.003(3) 0.001(3)
C11 0.034(4) 0.044(4) 0.035(4) -0.005(3) 0.005(3) 0.001(3)
C12 0.046(4) 0.072(5) 0.029(4) 0.012(4) 0.003(3) -0.008(4)
C13 0.052(5) 0.076(5) 0.033(4) 0.010(4) -0.004(3) -0.012(4)
C14 0.030(3) 0.049(4) 0.035(4) -0.001(3) 0.002(3) -0.009(3)
C15 0.029(3) 0.058(5) 0.033(4) -0.005(3) 0.011(3) -0.003(3)
C16 0.029(3) 0.051(4) 0.048(5) -0.017(3) 0.004(3) 0.003(3)
C17 0.029(3) 0.037(3) 0.038(4) -0.006(3) 0.002(3) 0.002(3)
C18 0.026(3) 0.038(3) 0.040(4) 0.008(3) 0.004(3) -0.003(3)
C19 0.049(5) 0.054(5) 0.093(7) 0.007(4) 0.018(4) -0.019(4)
C20 0.053(5) 0.050(4) 0.086(7) 0.018(4) 0.017(4) -0.001(4)
C21 0.031(4) 0.050(4) 0.064(5) 0.018(4) 0.007(3) 0.003(3)
C22 0.069(8) 0.259(19) 0.094(9) -0.076(11) 0.017(7) -0.047(10)
C23 0.086(10) 0.184(15) 0.30(2) 0.150(16) 0.070(13) 0.072(11)
C24 0.124(12) 0.065(7) 0.32(3) -0.032(10) 0.004(13) -0.013(8)
C25 0.069(7) 0.138(11) 0.141(12) -0.010(9) -0.033(7) -0.036(8)
C26 0.103(10) 0.38(3) 0.071(9) -0.025(12) 0.040(8) -0.015(13)
C27 0.21(2) 0.44(4) 0.138(18) 0.02(2) 0.124(18) -0.02(2)
C28 0.078(10) 0.72(6) 0.127(17) 0.04(2) 0.036(11) -0.061(19)
C29 0.047(6) 0.227(16) 0.141(12) 0.024(11) -0.005(7) -0.022(8)
C111 0.019(3) 0.035(3) 0.041(4) -0.001(3) 0.004(3) -0.004(3)
C112 0.022(3) 0.040(4) 0.038(4) 0.000(3) 0.001(3) -0.002(3)
C113 0.030(3) 0.052(4) 0.039(4) -0.005(3) 0.013(3) -0.004(3)
C114 0.027(3) 0.060(4) 0.041(4) -0.008(4) 0.013(3) -0.005(3)
C115 0.030(3) 0.040(4) 0.052(5) -0.019(3) 0.008(3) -0.003(3)
C116 0.028(3) 0.037(4) 0.045(4) -0.003(3) 0.004(3) -0.007(3)
C117 0.039(4) 0.081(5) 0.057(5) 0.008(5) 0.030(4) 0.000(4)
C118 0.051(5) 0.052(5) 0.080(7) -0.021(4) 0.018(5) 0.002(4)
C121 0.027(3) 0.033(3) 0.025(4) 0.006(3) 0.001(3) 0.003(3)
C122 0.031(3) 0.041(4) 0.028(4) 0.007(3) 0.005(3) 0.001(3)
C123 0.040(4) 0.041(4) 0.031(4) 0.002(3) 0.009(3) 0.001(3)
C124 0.038(4) 0.036(3) 0.037(4) -0.004(3) 0.002(3) 0.004(3)
C125 0.033(4) 0.040(4) 0.033(4) 0.009(3) 0.002(3) -0.003(3)
C126 0.026(3) 0.036(3) 0.029(4) 0.001(3) 0.005(3) 0.001(3)
C127 0.050(4) 0.049(4) 0.041(5) 0.007(4) 0.017(4) 0.014(4)
C128 0.041(4) 0.039(4) 0.044(5) -0.004(4) 0.000(3) -0.009(3)
C131 0.027(3) 0.042(4) 0.026(4) 0.000(3) 0.015(3) 0.002(3)
C132 0.034(4) 0.044(4) 0.034(4) -0.006(3) 0.016(3) -0.007(3)
C133 0.035(4) 0.066(5) 0.035(4) -0.010(4) 0.018(3) -0.022(4)
C134 0.023(3) 0.088(6) 0.042(5) 0.000(4) 0.004(3) -0.006(4)
C135 0.023(3) 0.073(5) 0.040(4) 0.003(4) -0.001(3) -0.010(3)
C136 0.030(4) 0.050(4) 0.031(4) 0.004(3) 0.004(3) -0.006(3)
C137 0.042(5) 0.091(6) 0.070(6) -0.028(5) 0.025(4) -0.035(4)
C138 0.014(4) 0.104(7) 0.095(8) 0.042(6) -0.019(4) 0.001(4)
C141 0.028(3) 0.030(3) 0.031(4) -0.003(3) 0.008(3) 0.003(3)
C142 0.032(4) 0.029(3) 0.037(4) 0.003(3) 0.012(3) 0.001(3)
C143 0.029(3) 0.032(3) 0.044(4) 0.004(3) 0.010(3) 0.002(3)
C144 0.037(4) 0.033(3) 0.037(4) 0.007(3) 0.004(3) 0.004(3)
C145 0.039(4) 0.034(3) 0.041(4) 0.005(3) 0.015(3) -0.005(3)
C146 0.024(3) 0.035(3) 0.041(4) 0.004(3) 0.006(3) -0.001(3)
C147 0.046(4) 0.048(4) 0.045(5) 0.004(3) 0.007(4) -0.001(4)
C148 0.036(4) 0.049(4) 0.058(5) 0.010(4) 0.016(4) 0.001(3)
B1 0.021(3) 0.035(4) 0.032(4) 0.003(3) 0.005(3) 0.001(3)

loop_
_atom_type_symbol
_atom_type_description
_atom_type_scat_dispersion_real
_atom_type_scat_dispersion_imag
_atom_type_scat_source
C C 0.0033 0.0016 'International Tables Vol C Tables 4.2.6.8 and 6.1.1.4'
H H 0.0000 0.0000 'International Tables Vol C Tables 4.2.6.8 and 6.1.1.4'
B B 0.0013 0.0007 'International Tables Vol C Tables 4.2.6.8 and 6.1.1.4'
N N 0.0061 0.0033 'International Tables Vol C Tables 4.2.6.8 and 6.1.1.4'
O O 0.0106 0.0060 'International Tables Vol C Tables 4.2.6.8 and 6.1.1.4'
F F 0.0171 0.0103 'International Tables Vol C Tables 4.2.6.8 and 6.1.1.4'
Cl Cl 0.1484 0.1585 'International Tables Vol C Tables 4.2.6.8 and 6.1.1.4'
Ru Ru -1.2594 0.8363 'International Tables Vol C Tables 4.2.6.8 and 6.1.1.4'
P P 0.1023 0.0942 'International Tables Vol C Tables 4.2.6.8 and 6.1.1.4'

loop_
_geom_angle_atom_site_label_1
_geom_angle_atom_site_label_2
_geom_angle_atom_site_label_3
_geom_angle
N1 Ru N2 92.15(19)
N1 Ru N4 173.33(18)
N2 Ru N4 86.96(19)
N1 Ru N6 90.69(18)
N2 Ru N6 83.45(17)
N4 Ru N6 82.65(18)
N1 Ru P1 91.99(14)
N2 Ru P1 96.00(13)
N4 Ru P1 94.68(13)
N6 Ru P1 177.29(13)
N1 Ru Cl1 90.28(14)
N2 Ru Cl1 173.56(13)
N4 Ru Cl1 89.93(14)
N6 Ru Cl1 90.57(13)
P1 Ru Cl1 89.87(5)
O1 P1 O3 101.8(2)
O1 P1 O2 101.7(2)
O3 P1 O2 102.2(2)
O1 P1 Ru 115.12(15)
O3 P1 Ru 118.32(16)
O2 P1 Ru 115.35(17)
C1 O1 P1 116.3(4)
C2 O2 P1 115.6(4)
C3 O3 P1 116.0(3)
C25 O4 C22 102.5(11)
C26 O5 C29 107.7(9)
C7 N1 Ru 175.7(5)
C11 N2 N3 105.4(5)
C11 N2 Ru 136.0(4)
N3 N2 Ru 117.8(3)
C9 N3 N2 110.5(5)
C9 N3 C18 127.1(5)
N2 N3 C18 122.1(4)
C14 N4 N5 105.9(5)
C14 N4 Ru 132.5(4)
N5 N4 Ru 120.5(3)
C12 N5 N4 109.8(5)
C12 N5 C18 128.6(5)
N4 N5 C18 118.4(5)
C17 N6 N7 105.5(5)
C17 N6 Ru 131.4(4)
N7 N6 Ru 120.3(3)
C15 N7 N6 109.7(5)
C15 N7 C18 132.1(5)
N6 N7 C18 116.1(4)
C21 N8 N9 111.5(5)
C21 N8 C18 125.6(5)
N9 N8 C18 119.4(5)
C19 N9 N8 102.4(6)
O1 C1 C4 110.4(5)
O2 C2 C4 111.4(5)
O3 C3 C4 110.7(5)
C1 C4 C3 108.7(5)
C1 C4 C2 109.2(5)
C3 C4 C2 107.0(6)
C1 C4 C5 111.9(5)
C3 C4 C5 111.3(5)
C2 C4 C5 108.6(5)
C6 C5 C4 115.4(6)
N1 C7 C8 178.3(6)
C10 C9 N3 106.4(5)
C9 C10 C11 106.6(6)
N2 C11 C10 111.1(6)
C13 C12 N5 108.0(6)
C12 C13 C14 105.6(6)
N4 C14 C13 110.6(6)
C16 C15 N7 106.8(6)
C15 C16 C17 106.3(6)
N6 C17 C16 111.6(6)
N8 C18 N3 108.1(5)
N8 C18 N7 112.8(5)
N3 C18 N7 109.4(5)
N8 C18 N5 107.3(5)
N3 C18 N5 110.8(4)
N7 C18 N5 108.4(5)
N9 C19 C20 114.2(6)
C21 C20 C19 104.8(6)
C20 C21 N8 107.0(6)
C23 C22 O4 106.2(12)
C22 C23 C24 101.9(10)
C25 C24 C23 110.8(13)
C24 C25 O4 110.6(10)
C27 C26 O5 110.2(14)
C26 C27 C28 105.5(13)
C29 C28 C27 108.9(14)
C28 C29 O5 107.2(14)
C112 C111 C116 114.6(5)
C112 C111 B1 122.9(5)
C116 C111 B1 122.4(5)
C113 C112 C111 122.9(6)
C114 C113 C112 120.1(6)
C114 C113 C117 120.9(6)
C112 C113 C117 119.0(6)
C115 C114 C113 118.8(6)
C114 C115 C116 120.7(6)
C114 C115 C118 120.0(6)
C116 C115 C118 119.3(7)
C115 C116 C111 122.9(6)
F3 C117 F1 109.5(8)
F3 C117 F2 103.7(7)
F1 C117 F2 99.8(6)
F3 C117 C113 115.4(7)
F1 C117 C113 115.5(5)
F2 C117 C113 111.2(7)
F5 C118 F4 105.2(7)
F5 C118 F6 104.1(7)
F4 C118 F6 105.3(6)
F5 C118 C115 113.3(6)
F4 C118 C115 114.0(7)
F6 C118 C115 113.9(6)
C126 C121 C122 115.7(5)
C126 C121 B1 126.0(5)
C122 C121 B1 118.2(5)
C123 C122 C121 122.4(6)
C122 C123 C124 121.5(6)
C122 C123 C127 118.6(6)
C124 C123 C127 119.9(6)
C125 C124 C123 117.1(6)
C124 C125 C126 121.9(5)
C124 C125 C128 119.3(6)
C126 C125 C128 118.7(6)
C121 C126 C125 121.4(5)
F9 C127 F7 106.7(6)
F9 C127 F8 106.3(5)
F7 C127 F8 105.8(5)
F9 C127 C123 112.4(6)
F7 C127 C123 112.4(5)
F8 C127 C123 112.8(6)
F11 C128 F12 104.4(7)
F11 C128 F10 104.9(8)
F12 C128 F10 101.8(7)
F11 C128 C125 115.4(6)
F12 C128 C125 114.0(6)
F10 C128 C125 114.8(6)
C132 C131 C136 115.1(5)
C132 C131 B1 123.1(5)
C136 C131 B1 121.7(5)
C133 C132 C131 122.4(6)
C134 C133 C132 120.6(6)
C134 C133 C137 121.0(7)
C132 C133 C137 118.4(7)
C135 C134 C133 119.1(6)
C134 C135 C136 120.4(7)
C134 C135 C138 120.6(6)
C136 C135 C138 119.1(7)
C135 C136 C131 122.3(6)
F15 C137 F13 110.6(9)
F15 C137 F14 105.3(8)
F13 C137 F14 99.0(6)
F15 C137 C133 114.8(6)
F13 C137 C133 113.6(7)
F14 C137 C133 112.1(8)
F18 C138 F16 110.7(10)
F18 C138 F17 102.1(11)
F16 C138 F17 94.2(8)
F18 C138 C135 118.7(6)
F16 C138 C135 116.1(9)
F17 C138 C135 111.4(8)
C142 C141 C146 115.7(5)
C142 C141 B1 119.1(5)
C146 C141 B1 124.9(5)
C143 C142 C141 123.1(5)
C142 C143 C144 120.6(6)
C142 C143 C147 120.6(5)
C144 C143 C147 118.8(6)
C145 C144 C143 117.9(6)
C144 C145 C146 121.6(5)
C144 C145 C148 118.4(6)
C146 C145 C148 120.0(6)
C145 C146 C141 121.1(5)
F21 C147 F19 106.4(5)
F21 C147 F20 105.4(5)
F19 C147 F20 105.7(5)
F21 C147 C143 113.4(5)
F19 C147 C143 112.5(5)
F20 C147 C143 112.7(6)
F23 C148 F24 106.3(7)
F23 C148 F22 102.6(7)
F24 C148 F22 103.8(7)
F23 C148 C145 114.2(6)
F24 C148 C145 115.6(7)
F22 C148 C145 113.0(6)
C121 B1 C131 111.4(5)
C121 B1 C111 114.2(5)
C131 B1 C111 104.7(5)
C121 B1 C141 103.9(5)
C131 B1 C141 113.3(5)
C111 B1 C141 109.6(5)

loop_
_geom_bond_atom_site_label_1
_geom_bond_atom_site_label_2
_geom_bond_distance
Ru N1 2.023(6)
Ru N2 2.028(5)
Ru N4 2.046(5)
Ru N6 2.143(5)
Ru P1 2.2053(15)
Ru Cl1 2.3972(15)
P1 O1 1.594(4)
P1 O3 1.595(4)
P1 O2 1.599(5)
F1 C117 1.323(9)
F2 C117 1.393(9)
F3 C117 1.265(8)
F4 C118 1.322(9)
F5 C118 1.318(10)
F6 C118 1.328(8)
F7 C127 1.330(7)
F8 C127 1.341(8)
F9 C127 1.325(8)
F10 C128 1.289(9)
F11 C128 1.259(8)
F12 C128 1.287(8)
F13 C137 1.292(10)
F14 C137 1.343(10)
F15 C137 1.249(9)
F16 C138 1.219(11)
F17 C138 1.333(12)
F18 C138 1.179(10)
F19 C147 1.339(7)
F20 C147 1.339(7)
F21 C147 1.339(8)
F22 C148 1.327(8)
F23 C148 1.264(8)
F24 C148 1.277(9)
O1 C1 1.463(7)
O2 C2 1.446(7)
O3 C3 1.463(7)
O4 C25 1.326(14)
O4 C22 1.582(18)
O5 C26 1.381(14)
O5 C29 1.434(13)
N1 C7 1.130(7)
N2 C11 1.318(8)
N2 N3 1.378(6)
N3 C9 1.376(8)
N3 C18 1.456(8)
N4 C14 1.319(8)
N4 N5 1.377(6)
N5 C12 1.356(8)
N5 C18 1.470(8)
N6 C17 1.310(7)
N6 N7 1.376(6)
N7 C15 1.369(7)
N7 C18 1.456(7)
N8 C21 1.359(8)
N8 N9 1.386(7)
N8 C18 1.438(7)
N9 C19 1.311(9)
C1 C4 1.514(9)
C2 C4 1.531(9)
C3 C4 1.521(8)
C4 C5 1.545(9)
C5 C6 1.506(10)
C7 C8 1.454(10)
C9 C10 1.357(9)
C10 C11 1.399(9)
C12 C13 1.354(9)
C13 C14 1.406(9)
C15 C16 1.354(9)
C16 C17 1.380(9)
C19 C20 1.384(10)
C20 C21 1.351(9)
C22 C23 1.39(2)
C23 C24 1.51(2)
C24 C25 1.313(17)
C26 C27 1.29(2)
C27 C28 1.52(3)
C28 C29 1.273(18)
C111 C112 1.393(8)
C111 C116 1.410(8)
C111 B1 1.641(9)
C112 C113 1.388(8)
C113 C114 1.384(9)
C113 C117 1.473(10)
C114 C115 1.366(9)
C115 C116 1.377(9)
C115 C118 1.480(9)
C121 C126 1.393(8)
C121 C122 1.403(8)
C121 B1 1.634(9)
C122 C123 1.372(8)
C123 C124 1.387(9)
C123 C127 1.512(9)
C124 C125 1.372(8)
C125 C126 1.398(8)
C125 C128 1.482(9)
C131 C132 1.392(8)
C131 C136 1.424(8)
C131 B1 1.635(9)
C132 C133 1.391(9)
C133 C134 1.381(10)
C133 C137 1.484(10)
C134 C135 1.374(10)
C135 C136 1.385(9)
C135 C138 1.468(11)
C141 C142 1.397(8)
C141 C146 1.400(8)
C141 B1 1.648(9)
C142 C143 1.363(9)
C143 C144 1.391(8)
C143 C147 1.492(9)
C144 C145 1.369(9)
C145 C146 1.395(9)
C145 C148 1.487(9)
